data_4028544
loop_
_publ_author_name
'Mustafa J. Raihan'
'R. R. Rajawinslin'
'Veerababurao Kavala'
'Chun-Wei Kuo'
'Ting-Shen Kuo'
'Chiu-Hui He'
'Hsiu-Ni Huang'
'Ching-Fa Yao'

_publ_section_title
;
 Halonium Ion Mediated Synthesis of 2-Halomethylene-3-oxoketoxime
 Derivatives from Isoxazoline N-Oxides
;
_journal_name_full 'Journal of Organic Chemistry'
_journal_page_first 8872
_journal_page_last 8879
_journal_paper_doi 10.1021/jo401283x
_journal_volume 78
_journal_year 2013
_chemical_formula_moiety 'C13 H13 Br N2 O4'
_chemical_formula_sum 'C13 H13 Br N2 O4'
_chemical_formula_weight 341.16
_chemical_name_systematic
;
 ?
;
_space_group_IT_number 2
_symmetry_cell_setting triclinic
_symmetry_space_group_name_Hall '-P 1'
_symmetry_space_group_name_H-M 'P -1'
_atom_sites_solution_hydrogens geom
_atom_sites_solution_primary direct
_atom_sites_solution_secondary difmap
_audit_creation_method SHELXL-97
_cell_angle_alpha 79.235(2)
_cell_angle_beta 65.400(2)
_cell_angle_gamma 78.023(2)
_cell_formula_units_Z 2
_cell_length_a 8.6888(3)
_cell_length_b 9.1890(3)
_cell_length_c 9.4216(3)
_cell_measurement_reflns_used 0
_cell_measurement_temperature 200(2)
_cell_measurement_theta_max 0
_cell_measurement_theta_min 0
_cell_volume 664.79(4)
_computing_molecular_graphics 'Ortep-3 for Windows (Farrugia, 1997)'
_computing_publication_material 'WinGX publication routines (Farrugia, 1999)'
_computing_structure_refinement 'SHELXL-97 (Sheldrick, 1997)'
_computing_structure_solution 'SHELXS-86 (Sheldrick, 1986)'
_diffrn_ambient_temperature 200(2)
_diffrn_measured_fraction_theta_full 0.990
_diffrn_measured_fraction_theta_max 0.990
_diffrn_radiation_monochromator graphite
_diffrn_radiation_source 'fine-focus sealed tube'
_diffrn_radiation_type MoK\a
_diffrn_radiation_wavelength 0.71073
_diffrn_reflns_av_R_equivalents 0.0226
_diffrn_reflns_av_sigmaI/netI 0.0277
_diffrn_reflns_limit_h_max 9
_diffrn_reflns_limit_h_min -10
_diffrn_reflns_limit_k_max 10
_diffrn_reflns_limit_k_min -10
_diffrn_reflns_limit_l_max 10
_diffrn_reflns_limit_l_min -11
_diffrn_reflns_number 5578
_diffrn_reflns_theta_full 25.06
_diffrn_reflns_theta_max 25.06
_diffrn_reflns_theta_min 2.28
_exptl_absorpt_coefficient_mu 3.107
_exptl_absorpt_correction_T_max 0.5615
_exptl_absorpt_correction_T_min 0.2847
_exptl_absorpt_correction_type multi-scan
_exptl_crystal_colour colorless
_exptl_crystal_density_diffrn 1.704
_exptl_crystal_description prism
_exptl_crystal_F_000 344
_exptl_crystal_size_max 0.54
_exptl_crystal_size_mid 0.50
_exptl_crystal_size_min 0.21
_refine_diff_density_max 0.325
_refine_diff_density_min -0.547
_refine_diff_density_rms 0.139
_refine_ls_extinction_method none
_refine_ls_goodness_of_fit_ref 1.264
_refine_ls_hydrogen_treatment constr
_refine_ls_matrix_type full
_refine_ls_number_parameters 181
_refine_ls_number_reflns 2325
_refine_ls_number_restraints 0
_refine_ls_restrained_S_all 1.264
_refine_ls_R_factor_all 0.0300
_refine_ls_R_factor_gt 0.0243
_refine_ls_shift/su_max 0.002
_refine_ls_shift/su_mean 0.000
_refine_ls_structure_factor_coef Fsqd
_refine_ls_weighting_details 'calc w=1/[\s^2^(Fo^2^)+(0.0579P)^2^+0.0403P] where P=(Fo^2^+2Fc^2^)/3'
_refine_ls_weighting_scheme calc
_refine_ls_wR_factor_gt 0.0733
_refine_ls_wR_factor_ref 0.0982
_reflns_number_gt 2119
_reflns_number_total 2325
_reflns_threshold_expression >2sigma(I)
_cod_data_source_file jo401283x_si_001.cif
_cod_data_source_block ch13863
_cod_database_code 4028544

loop_
_symmetry_equiv_pos_as_xyz
'x, y, z'
'-x, -y, -z'

loop_
_atom_site_label
_atom_site_type_symbol
_atom_site_fract_x
_atom_site_fract_y
_atom_site_fract_z
_atom_site_U_iso_or_equiv
_atom_site_adp_type
_atom_site_occupancy
_atom_site_symmetry_multiplicity
_atom_site_calc_flag
_atom_site_refinement_flags
C1 C 0.1693(4) 0.1229(3) 0.8858(3) 0.0218(6) Uani 1 1 d .
C2 C 0.2953(4) 0.0221(3) 0.9442(4) 0.0280(7) Uani 1 1 d .
H2A H 0.2386 -0.0585 1.0226 0.034 Uiso 1 1 calc R
H2B H 0.3367 0.0802 0.9963 0.034 Uiso 1 1 calc R
C3 C 0.4461(4) -0.0465(3) 0.8082(4) 0.0276(7) Uani 1 1 d .
H3A H 0.5128 0.0329 0.7384 0.033 Uiso 1 1 calc R
H3B H 0.5221 -0.1205 0.8497 0.033 Uiso 1 1 calc R
C4 C 0.3868(4) -0.1226(3) 0.7148(4) 0.0263(7) Uani 1 1 d .
H4A H 0.4849 -0.1487 0.6167 0.032 Uiso 1 1 calc R
H4B H 0.3462 -0.2168 0.7765 0.032 Uiso 1 1 calc R
C5 C 0.2456(4) -0.0259(3) 0.6741(3) 0.0192(6) Uani 1 1 d .
C6 C 0.1487(4) 0.1073(3) 0.7561(3) 0.0190(6) Uani 1 1 d .
C7 C 0.0318(4) 0.2187(3) 0.6892(3) 0.0193(6) Uani 1 1 d .
H7 H -0.0381 0.2893 0.7696 0.023 Uiso 1 1 calc R
C8 C 0.1383(4) 0.3118(3) 0.5424(3) 0.0196(6) Uani 1 1 d .
C9 C 0.2445(4) 0.3993(3) 0.5562(4) 0.0234(6) Uani 1 1 d .
H9 H 0.2535 0.3946 0.6541 0.028 Uiso 1 1 calc R
C10 C 0.3363(4) 0.4923(3) 0.4291(4) 0.0242(6) Uani 1 1 d .
H10 H 0.4085 0.5515 0.4385 0.029 Uiso 1 1 calc R
C11 C 0.3212(4) 0.4974(3) 0.2884(3) 0.0214(6) Uani 1 1 d .
C12 C 0.2210(4) 0.4107(3) 0.2688(4) 0.0250(7) Uani 1 1 d .
H12 H 0.2144 0.4147 0.1700 0.030 Uiso 1 1 calc R
C13 C 0.1298(4) 0.3171(3) 0.3982(3) 0.0221(6) Uani 1 1 d .
H13 H 0.0607 0.2559 0.3871 0.027 Uiso 1 1 calc R
N1 N 0.1930(3) -0.0547(2) 0.5740(3) 0.0225(5) Uani 1 1 d .
N2 N 0.4108(3) 0.6026(3) 0.1556(3) 0.0291(6) Uani 1 1 d .
O1 O 0.2854(3) -0.1859(2) 0.5067(3) 0.0294(5) Uani 1 1 d .
H1' H 0.2333 -0.1929 0.4393 0.035 Uiso 1 1 d R
O2 O -0.0855(3) 0.1479(2) 0.6646(2) 0.0221(4) Uani 1 1 d .
H2' H -0.0183 0.0640 0.6202 0.027 Uiso 1 1 d R
O3 O 0.5231(4) 0.6582(3) 0.1637(3) 0.0496(7) Uani 1 1 d .
O4 O 0.3682(3) 0.6320(2) 0.0435(3) 0.0354(5) Uani 1 1 d .
Br1 Br 0.03736(4) 0.28011(3) 1.01147(3) 0.03206(15) Uani 1 1 d .

loop_
_atom_site_aniso_label
_atom_site_aniso_U_11
_atom_site_aniso_U_22
_atom_site_aniso_U_33
_atom_site_aniso_U_23
_atom_site_aniso_U_13
_atom_site_aniso_U_12
C1 0.0225(15) 0.0232(14) 0.0196(14) -0.0018(12) -0.0065(12) -0.0074(12)
C2 0.0343(18) 0.0322(16) 0.0244(16) 0.0017(13) -0.0185(14) -0.0089(14)
C3 0.0245(17) 0.0304(16) 0.0317(17) 0.0035(13) -0.0173(14) -0.0049(13)
C4 0.0260(17) 0.0255(15) 0.0291(17) -0.0013(13) -0.0146(14) -0.0004(13)
C5 0.0214(15) 0.0179(13) 0.0176(14) 0.0017(11) -0.0073(12) -0.0051(11)
C6 0.0186(15) 0.0195(13) 0.0197(14) 0.0002(11) -0.0082(12) -0.0050(11)
C7 0.0198(15) 0.0203(13) 0.0200(14) -0.0029(11) -0.0101(12) -0.0019(11)
C8 0.0194(15) 0.0153(13) 0.0229(15) -0.0038(11) -0.0084(12) 0.0015(11)
C9 0.0285(17) 0.0223(14) 0.0246(16) -0.0023(12) -0.0163(13) -0.0023(13)
C10 0.0241(16) 0.0174(13) 0.0341(17) -0.0032(12) -0.0149(14) -0.0016(12)
C11 0.0209(15) 0.0165(13) 0.0232(15) 0.0000(11) -0.0074(13) 0.0002(11)
C12 0.0281(17) 0.0243(14) 0.0238(16) -0.0012(12) -0.0131(14) -0.0014(13)
C13 0.0254(16) 0.0211(14) 0.0247(15) -0.0022(12) -0.0141(13) -0.0046(12)
N1 0.0257(14) 0.0179(12) 0.0247(13) -0.0059(10) -0.0108(11) 0.0001(10)
N2 0.0281(15) 0.0217(12) 0.0307(15) -0.0020(11) -0.0058(12) -0.0030(11)
O1 0.0323(13) 0.0248(10) 0.0368(13) -0.0151(9) -0.0194(10) 0.0066(9)
O2 0.0206(11) 0.0235(10) 0.0255(11) -0.0028(8) -0.0115(9) -0.0045(8)
O3 0.0538(17) 0.0555(16) 0.0450(16) 0.0071(12) -0.0172(13) -0.0355(14)
O4 0.0387(14) 0.0327(12) 0.0286(12) 0.0082(10) -0.0127(11) -0.0034(10)
Br1 0.0332(2) 0.0401(2) 0.0269(2) -0.01491(14) -0.01203(16) -0.00318(15)

loop_
_atom_type_symbol
_atom_type_description
_atom_type_scat_dispersion_real
_atom_type_scat_dispersion_imag
_atom_type_scat_source
C C 0.0033 0.0016 'International Tables Vol C Tables 4.2.6.8 and 6.1.1.4'
H H 0.0000 0.0000 'International Tables Vol C Tables 4.2.6.8 and 6.1.1.4'
N N 0.0061 0.0033 'International Tables Vol C Tables 4.2.6.8 and 6.1.1.4'
O O 0.0106 0.0060 'International Tables Vol C Tables 4.2.6.8 and 6.1.1.4'
Br Br -0.2901 2.4595 'International Tables Vol C Tables 4.2.6.8 and 6.1.1.4'

loop_
_geom_angle_atom_site_label_1
_geom_angle_atom_site_label_2
_geom_angle_atom_site_label_3
_geom_angle
C6 C1 C2 124.3(3)
C6 C1 Br1 121.5(2)
C2 C1 Br1 114.2(2)
C1 C2 C3 110.3(2)
C1 C2 H2A 109.6
C3 C2 H2A 109.6
C1 C2 H2B 109.6
C3 C2 H2B 109.6
H2A C2 H2B 108.1
C4 C3 C2 111.3(3)
C4 C3 H3A 109.4
C2 C3 H3A 109.4
C4 C3 H3B 109.4
C2 C3 H3B 109.4
H3A C3 H3B 108.0
C5 C4 C3 112.5(2)
C5 C4 H4A 109.1
C3 C4 H4A 109.1
C5 C4 H4B 109.1
C3 C4 H4B 109.1
H4A C4 H4B 107.8
N1 C5 C6 115.0(2)
N1 C5 C4 124.1(2)
C6 C5 C4 120.8(2)
C1 C6 C5 117.6(3)
C1 C6 C7 123.8(3)
C5 C6 C7 118.6(2)
O2 C7 C8 113.2(2)
O2 C7 C6 112.4(2)
C8 C7 C6 110.1(2)
O2 C7 H7 106.9
C8 C7 H7 106.9
C6 C7 H7 106.9
C13 C8 C9 118.9(3)
C13 C8 C7 122.8(2)
C9 C8 C7 118.3(3)
C10 C9 C8 120.7(3)
C10 C9 H9 119.6
C8 C9 H9 119.6
C11 C10 C9 118.7(3)
C11 C10 H10 120.7
C9 C10 H10 120.7
C10 C11 C12 122.5(3)
C10 C11 N2 118.8(3)
C12 C11 N2 118.7(3)
C11 C12 C13 118.1(3)
C11 C12 H12 121.0
C13 C12 H12 121.0
C8 C13 C12 121.1(3)
C8 C13 H13 119.4
C12 C13 H13 119.4
C5 N1 O1 111.7(2)
O3 N2 O4 123.4(3)
O3 N2 C11 118.1(3)
O4 N2 C11 118.6(3)
N1 O1 H1' 102.2
C7 O2 H2' 102.9

loop_
_geom_bond_atom_site_label_1
_geom_bond_atom_site_label_2
_geom_bond_distance
C1 C6 1.343(4)
C1 C2 1.500(4)
C1 Br1 1.904(3)
C2 C3 1.522(4)
C2 H2A 0.9900
C2 H2B 0.9900
C3 C4 1.512(4)
C3 H3A 0.9900
C3 H3B 0.9900
C4 C5 1.502(4)
C4 H4A 0.9900
C4 H4B 0.9900
C5 N1 1.292(4)
C5 C6 1.479(4)
C6 C7 1.529(4)
C7 O2 1.429(3)
C7 C8 1.523(4)
C7 H7 1.0000
C8 C13 1.382(4)
C8 C9 1.401(4)
C9 C10 1.381(4)
C9 H9 0.9500
C10 C11 1.377(4)
C10 H10 0.9500
C11 C12 1.380(4)
C11 N2 1.468(4)
C12 C13 1.393(4)
C12 H12 0.9500
C13 H13 0.9500
N1 O1 1.400(3)
N2 O3 1.225(3)
N2 O4 1.225(3)
O1 H1' 0.9369
O2 H2' 0.9168
